data_7209216
loop_
_publ_author_name
'Pogorzelec-Glaser, Katarzyna'
'Rachocki, Adam'
'\/Lawniczak, Pawe\/l'
'Pietraszko, Adam'
'Pawlaczyk, Czes\/law'
'Hilczer, Bo\.zena'
'Pugaczowa-Michalska, Maria'

_publ_section_title
;
 Structure, hydrogen bond network and proton conductivity of new
 benzimidazole compounds with dicarboxylic acids
;
_journal_issue 10
_journal_name_full CrystEngComm
_journal_page_first 1950
_journal_paper_doi 10.1039/c2ce26571k
_journal_volume 15
_journal_year 2013
_chemical_formula_sum 'C21 H24 N4 O4'
_chemical_formula_weight 396.44
_chemical_name_common 'Benzimidazole salt of pimelic acid'
_chemical_name_systematic
;
?
;
_space_group_IT_number 14
_symmetry_cell_setting monoclinic
_symmetry_space_group_name_Hall '-P 2yn'
_symmetry_space_group_name_H-M 'P 1 21/n 1'
_atom_sites_solution_hydrogens geom
_atom_sites_solution_primary direct
_atom_sites_solution_secondary difmap
_audit_creation_method SHELXL-97
_cell_angle_alpha 90.00
_cell_angle_beta 90.285(3)
_cell_angle_gamma 90.00
_cell_formula_units_Z 4
_cell_length_a 5.8194(2)
_cell_length_b 22.0856(7)
_cell_length_c 16.1980(6)
_cell_measurement_temperature 293(2)
_cell_volume 2081.82(12)
_computing_cell_refinement 'CRYSALISPRO v171.33.42'
_computing_data_collection 'CRYSALISPRO v171.33.42'
_computing_data_reduction 'CRYSALISPRO v171.33.42'
_computing_molecular_graphics 'DIAMOND 3.2'
_computing_structure_refinement 'SHELXL-97 (Sheldrick, 1997)'
_computing_structure_solution 'SHELXS-97 (Sheldrick, 1990)'
_diffrn_ambient_temperature 293(2)
_diffrn_measured_fraction_theta_full 0.973
_diffrn_measured_fraction_theta_max 0.973
_diffrn_measurement_device_type ' XCALIBUR OXFORD DIFFRACTION'
_diffrn_measurement_method CCD
_diffrn_radiation_monochromator graphite
_diffrn_radiation_source 'fine-focus sealed tube'
_diffrn_radiation_type MoK\a
_diffrn_radiation_wavelength 0.71073
_diffrn_reflns_av_R_equivalents 0.0379
_diffrn_reflns_av_sigmaI/netI 0.0513
_diffrn_reflns_limit_h_max 7
_diffrn_reflns_limit_h_min -7
_diffrn_reflns_limit_k_max 28
_diffrn_reflns_limit_k_min -29
_diffrn_reflns_limit_l_max 21
_diffrn_reflns_limit_l_min -20
_diffrn_reflns_number 24371
_diffrn_reflns_theta_full 28.70
_diffrn_reflns_theta_max 28.70
_diffrn_reflns_theta_min 4.40
_exptl_absorpt_coefficient_mu 0.089
_exptl_absorpt_correction_T_max 1.01423
_exptl_absorpt_correction_T_min 0.99116
_exptl_absorpt_correction_type numerical
_exptl_absorpt_process_details 'CRYSALISPRO v171.33.42'
_exptl_crystal_colour COLORLESS
_exptl_crystal_density_diffrn 1.265
_exptl_crystal_density_method 'not measured'
_exptl_crystal_F_000 840
_exptl_crystal_size_max 0.38
_exptl_crystal_size_mid 0.28
_exptl_crystal_size_min 0.21
_refine_diff_density_max 0.235
_refine_diff_density_min -0.193
_refine_diff_density_rms 0.028
_refine_ls_extinction_coef 0.00672(18)
_refine_ls_extinction_expression Fc^*^=kFc[1+0.001xFc^2^\l^3^/sin(2\q)]^-1/4^
_refine_ls_extinction_method SHELXL
_refine_ls_goodness_of_fit_ref 1.116
_refine_ls_hydrogen_treatment mixed
_refine_ls_matrix_type full
_refine_ls_number_parameters 363
_refine_ls_number_reflns 5219
_refine_ls_number_restraints 0
_refine_ls_restrained_S_all 1.116
_refine_ls_R_factor_all 0.1065
_refine_ls_R_factor_gt 0.0470
_refine_ls_shift/su_max 0.080
_refine_ls_shift/su_mean 0.007
_refine_ls_structure_factor_coef Fsqd
_refine_ls_weighting_details 'calc w=1/[\s^2^(Fo^2^)+(0.0250P)^2^+0.0250P] where P=(Fo^2^+2Fc^2^)/3'
_refine_ls_weighting_scheme calc
_refine_ls_wR_factor_gt 0.0780
_refine_ls_wR_factor_ref 0.0850
_reflns_number_gt 2808
_reflns_number_total 5219
_reflns_threshold_expression >2sigma(I)
_cod_data_source_file c2ce26571k.txt
_cod_data_source_block bpf
_cod_depositor_comments
;
The following automatic conversions were performed:

'_symmetry_cell_setting' value 'MONOCLINIC' changed to 'monoclinic'
according to /home/saulius/struct/CIF-dictionaries/cif_core.dic
dictionary named 'cif_core.dic' version 2.4.2 from
2011-04-26.

'_exptl_absorpt_correction_type' value 'NUMERICAL'
changed to 'numerical' according to
/home/saulius/struct/CIF-dictionaries/cif_core.dic dictionary named
'cif_core.dic' version 2.4.2 from 2011-04-26.

Automatic conversion script
Id: cif_fix_values 1891 2012-01-12 08:04:46Z andrius 
;
_cod_original_cell_volume 2081.84(13)
_cod_original_sg_symbol_H-M 'P 21/n'
_cod_database_code 7209216

loop_
_symmetry_equiv_pos_as_xyz
'x, y, z'
'-x+1/2, y+1/2, -z+1/2'
'-x, -y, -z'
'x-1/2, -y-1/2, z-1/2'

loop_
_atom_site_label
_atom_site_type_symbol
_atom_site_fract_x
_atom_site_fract_y
_atom_site_fract_z
_atom_site_U_iso_or_equiv
_atom_site_adp_type
_atom_site_occupancy
_atom_site_symmetry_multiplicity
_atom_site_calc_flag
_atom_site_refinement_flags
C1A C 0.15772(7) 0.51409(2) 0.08607(3) 0.04310(13) Uani 1 1 d .
C1B C 0.65828(7) 0.505948(19) 0.41167(2) 0.04047(13) Uani 1 1 d .
C1C C 0.24083(8) 0.76897(2) 0.12401(3) 0.05382(14) Uani 1 1 d .
C2A C 0.09363(9) 0.45683(2) 0.11280(3) 0.05847(16) Uani 1 1 d .
C2B C 0.62615(8) 0.56707(2) 0.39645(3) 0.05911(17) Uani 1 1 d .
C2C C 0.42131(8) 0.73745(2) 0.17480(3) 0.05774(15) Uani 1 1 d .
C3A C -0.10033(10) 0.45306(3) 0.16062(3) 0.0744(2) Uani 1 1 d .
C3B C 0.43527(9) 0.58281(2) 0.35175(4) 0.0750(2) Uani 1 1 d .
C3C C 0.56099(8) 0.77671(2) 0.23184(3) 0.05635(15) Uani 1 1 d .
C4A C -0.22768(9) 0.50402(3) 0.18177(3) 0.0776(2) Uani 1 1 d .
C4B C 0.28101(9) 0.53960(3) 0.32303(3) 0.07396(19) Uani 1 1 d .
C4C C 0.72178(8) 0.73960(2) 0.28438(3) 0.06086(15) Uani 1 1 d .
C5A C -0.16575(9) 0.56056(3) 0.15611(3) 0.06740(18) Uani 1 1 d .
C5B C 0.31121(8) 0.47940(2) 0.33761(3) 0.05713(16) Uani 1 1 d .
C5C C 0.87077(8) 0.77414(2) 0.34412(3) 0.05570(15) Uani 1 1 d .
C6A C 0.03083(8) 0.56493(2) 0.10805(3) 0.04752(14) Uani 1 1 d .
C6B C 0.50325(7) 0.46338(2) 0.38250(2) 0.04238(13) Uani 1 1 d .
C6C C 1.01329(8) 0.73185(2) 0.39562(3) 0.06605(16) Uani 1 1 d .
C7A C 0.32408(8) 0.59171(2) 0.03174(3) 0.05596(16) Uani 1 1 d .
C7B C 0.77396(8) 0.41801(2) 0.45098(3) 0.05755(16) Uani 1 1 d .
C7C C 1.18623(7) 0.75973(2) 0.45191(3) 0.04712(14) Uani 1 1 d .
N1A N 0.33969(6) 0.533042(17) 0.03774(2) 0.05062(12) Uani 1 1 d .
N1B N 0.82763(6) 0.475286(16) 0.45482(2) 0.04659(11) Uani 1 1 d .
N2A N 0.14343(7) 0.613126(17) 0.07246(2) 0.05771(13) Uani 1 1 d .
N2B N 0.58319(6) 0.408059(17) 0.40804(2) 0.05597(13) Uani 1 1 d .
O1C O 0.23285(6) 0.823832(16) 0.12240(3) 0.11106(14) Uani 1 1 d .
O2C O 0.10559(5) 0.735649(14) 0.08417(2) 0.07089(11) Uani 1 1 d .
O3C O 1.20465(6) 0.813005(14) 0.46364(2) 0.07107(12) Uani 1 1 d .
O4C O 1.31394(6) 0.719224(14) 0.48783(2) 0.07344(11) Uani 1 1 d .
H21C H 0.3430(9) 0.7040(2) 0.2050(3) 0.0917(17) Uiso 1 1 d .
H22C H 0.5162(8) 0.7132(2) 0.1387(3) 0.0832(16) Uiso 1 1 d .
H2A H 0.1843(7) 0.42286(19) 0.0962(3) 0.0656(14) Uiso 1 1 d .
H2B H 0.7322(7) 0.59534(18) 0.4185(2) 0.0587(13) Uiso 1 1 d .
H31C H 0.4713(8) 0.8019(2) 0.2641(3) 0.0798(16) Uiso 1 1 d .
H32C H 0.6528(9) 0.8092(2) 0.1994(3) 0.0937(17) Uiso 1 1 d .
H3A H -0.1475(8) 0.4143(2) 0.1786(3) 0.0810(15) Uiso 1 1 d .
H3B H 0.4040(8) 0.6234(2) 0.3431(3) 0.0859(16) Uiso 1 1 d .
H41C H 0.6360(9) 0.7086(2) 0.3148(3) 0.1005(18) Uiso 1 1 d .
H42C H 0.8164(9) 0.7120(3) 0.2495(3) 0.1033(18) Uiso 1 1 d .
H4A H -0.3646(8) 0.4987(2) 0.2142(3) 0.0921(17) Uiso 1 1 d .
H4B H 0.1522(8) 0.5528(2) 0.2959(3) 0.0855(16) Uiso 1 1 d .
H4C H 1.4238(9) 0.7373(2) 0.5237(3) 0.0999(18) Uiso 1 1 d .
H51C H 0.7787(9) 0.8001(2) 0.3800(3) 0.0874(16) Uiso 1 1 d .
H52C H 0.9720(8) 0.8020(2) 0.3160(3) 0.0799(16) Uiso 1 1 d .
H5A H -0.2499(8) 0.5976(2) 0.1699(3) 0.0862(16) Uiso 1 1 d .
H5B H 0.2034(7) 0.45010(19) 0.3196(3) 0.0643(13) Uiso 1 1 d .
H61C H 0.9233(11) 0.7052(3) 0.4250(4) 0.134(2) Uiso 1 1 d .
H62C H 1.0849(8) 0.6988(2) 0.3621(3) 0.0841(16) Uiso 1 1 d .
H7A H 0.4327(7) 0.6180(2) 0.0013(3) 0.0711(14) Uiso 1 1 d .
H7B H 0.8608(7) 0.3872(2) 0.4741(2) 0.0719(14) Uiso 1 1 d .
HN1A H 0.4524(12) 0.5114(3) 0.0176(4) 0.041(2) Uiso 0.50 1 d P
HN1B H 0.9406(11) 0.4925(3) 0.4760(4) 0.040(2) Uiso 0.50 1 d P
HN2A H 0.1098(8) 0.6526(2) 0.0774(3) 0.0852(16) Uiso 1 1 d .
HN2B H 0.5009(9) 0.3733(2) 0.4014(3) 0.1039(18) Uiso 1 1 d .

loop_
_atom_site_aniso_label
_atom_site_aniso_U_11
_atom_site_aniso_U_22
_atom_site_aniso_U_33
_atom_site_aniso_U_23
_atom_site_aniso_U_13
_atom_site_aniso_U_12
C1A 0.0452(2) 0.0418(2) 0.0422(2) -0.0011(2) -0.0108(2) 0.0000(2)
C1B 0.0361(2) 0.0433(3) 0.0419(2) 0.0014(2) -0.00201(19) -0.0073(2)
C1C 0.0572(3) 0.0391(3) 0.0649(3) -0.0049(2) -0.0322(2) 0.0120(2)
C2A 0.0685(3) 0.0488(3) 0.0580(3) 0.0029(2) -0.0120(3) 0.0000(3)
C2B 0.0541(3) 0.0464(3) 0.0769(3) 0.0025(3) -0.0039(3) -0.0082(2)
C2C 0.0626(3) 0.0427(3) 0.0675(3) -0.0060(2) -0.0395(2) 0.0110(2)
C3A 0.0849(4) 0.0761(4) 0.0622(3) 0.0132(3) -0.0094(3) -0.0236(3)
C3B 0.0655(3) 0.0614(3) 0.0982(4) 0.0217(3) -0.0002(3) 0.0112(3)
C3C 0.0562(3) 0.0470(3) 0.0654(3) -0.0034(2) -0.0349(2) 0.0068(2)
C4A 0.0639(3) 0.1138(5) 0.0550(3) 0.0009(3) 0.0017(3) -0.0068(3)
C4B 0.0473(3) 0.1030(4) 0.0715(3) 0.0193(3) -0.0105(3) 0.0087(3)
C4C 0.0625(3) 0.0493(3) 0.0704(3) -0.0019(2) -0.0422(2) 0.0055(2)
C5A 0.0649(3) 0.0837(4) 0.0535(3) -0.0126(3) -0.0051(3) 0.0147(3)
C5B 0.0454(3) 0.0799(4) 0.0460(3) 0.0014(3) -0.0083(2) -0.0118(3)
C5C 0.0547(3) 0.0488(3) 0.0633(3) -0.0023(2) -0.0327(2) 0.0036(2)
C6A 0.0523(3) 0.0469(3) 0.0432(2) -0.0040(2) -0.0110(2) 0.0038(2)
C6B 0.0416(2) 0.0486(3) 0.0369(2) -0.0031(2) -0.0019(2) -0.0091(2)
C6C 0.0748(3) 0.0447(3) 0.0782(3) -0.0029(2) -0.0506(2) 0.0035(2)
C7A 0.0569(3) 0.0478(3) 0.0631(3) 0.0039(2) -0.0083(2) -0.0058(2)
C7B 0.0547(3) 0.0462(3) 0.0716(3) 0.0028(3) -0.0186(2) -0.0061(2)
C7C 0.0479(2) 0.0373(2) 0.0559(3) -0.0010(2) -0.0220(2) 0.0007(2)
N1A 0.0483(2) 0.0451(2) 0.0584(2) -0.00054(19) -0.00442(19) 0.00444(19)
N1B 0.04043(19) 0.0432(2) 0.0560(2) -0.00074(18) -0.01290(17) -0.01214(17)
N2A 0.0709(3) 0.0371(2) 0.0650(2) -0.00516(19) -0.0162(2) 0.0082(2)
N2B 0.0588(2) 0.0431(2) 0.0658(2) -0.00419(19) -0.0179(2) -0.01632(19)
O1C 0.1170(2) 0.0392(2) 0.1759(3) -0.0107(2) -0.1065(2) 0.01832(19)
O2C 0.0787(2) 0.04512(19) 0.0883(2) -0.00791(17) -0.05825(16) 0.00737(17)
O3C 0.0779(2) 0.03798(18) 0.0968(2) -0.00678(17) -0.04534(18) 0.00448(17)
O4C 0.0833(2) 0.03948(18) 0.0969(2) 0.00169(17) -0.06457(16) 0.00072(16)

loop_
_atom_type_symbol
_atom_type_description
_atom_type_scat_dispersion_real
_atom_type_scat_dispersion_imag
_atom_type_scat_source
C C 0.0033 0.0016 'International Tables Vol C Tables 4.2.6.8 and 6.1.1.4'
H H 0.0000 0.0000 'International Tables Vol C Tables 4.2.6.8 and 6.1.1.4'
N N 0.0061 0.0033 'International Tables Vol C Tables 4.2.6.8 and 6.1.1.4'
O O 0.0106 0.0060 'International Tables Vol C Tables 4.2.6.8 and 6.1.1.4'

loop_
_geom_angle_atom_site_label_1
_geom_angle_atom_site_label_2
_geom_angle_atom_site_label_3
_geom_angle
N1A C1A C2A 131.23(4)
N1A C1A C6A 108.00(4)
C2A C1A C6A 120.77(4)
N1B C1B C2B 131.51(4)
N1B C1B C6B 107.55(4)
C2B C1B C6B 120.93(4)
O1C C1C O2C 123.47(4)
O1C C1C C2C 120.09(4)
O2C C1C C2C 116.44(4)
C3A C2A C1A 116.97(5)
C3A C2A H2A 124.5(3)
C1A C2A H2A 118.5(3)
C3B C2B C1B 116.78(4)
C3B C2B H2B 124.0(2)
C1B C2B H2B 119.2(3)
C3C C2C C1C 116.35(4)
C3C C2C H21C 111.9(3)
C1C C2C H21C 107.0(3)
C3C C2C H22C 112.5(3)
C1C C2C H22C 108.9(3)
H21C C2C H22C 98.6(4)
C2A C3A C4A 121.97(5)
C2A C3A H3A 118.0(3)
C4A C3A H3A 120.0(3)
C2B C3B C4B 121.63(5)
C2B C3B H3B 119.0(3)
C4B C3B H3B 119.2(3)
C2C C3C C4C 111.49(4)
C2C C3C H31C 112.9(3)
C4C C3C H31C 111.0(3)
C2C C3C H32C 111.4(3)
C4C C3C H32C 110.0(3)
H31C C3C H32C 99.4(4)
C5A C4A C3A 121.55(5)
C5A C4A H4A 119.9(3)
C3A C4A H4A 118.6(3)
C5B C4B C3B 122.03(5)
C5B C4B H4B 119.9(3)
C3B C4B H4B 118.0(3)
C5C C4C C3C 116.26(4)
C5C C4C H41C 108.9(3)
C3C C4C H41C 110.4(3)
C5C C4C H42C 110.8(3)
C3C C4C H42C 110.8(3)
H41C C4C H42C 98.1(5)
C4A C5A C6A 116.95(5)
C4A C5A H5A 124.2(3)
C6A C5A H5A 118.9(3)
C4B C5B C6B 116.50(5)
C4B C5B H5B 122.0(3)
C6B C5B H5B 121.5(3)
C6C C5C C4C 110.94(4)
C6C C5C H51C 109.8(3)
C4C C5C H51C 111.4(3)
C6C C5C H52C 108.8(3)
C4C C5C H52C 111.7(3)
H51C C5C H52C 104.1(4)
N2A C6A C5A 133.02(4)
N2A C6A C1A 105.21(4)
C5A C6A C1A 121.77(4)
N2B C6B C5B 131.45(4)
N2B C6B C1B 106.42(4)
C5B C6B C1B 122.12(4)
C7C C6C C5C 116.97(4)
C7C C6C H61C 109.4(4)
C5C C6C H61C 111.8(4)
C7C C6C H62C 110.6(3)
C5C C6C H62C 112.5(3)
H61C C6C H62C 93.1(5)
N1A C7A N2A 111.81(4)
N1A C7A H7A 125.2(3)
N2A C7A H7A 123.0(3)
N1B C7B N2B 112.68(4)
N1B C7B H7B 124.3(3)
N2B C7B H7B 123.0(3)
O3C C7C O4C 123.75(4)
O3C C7C C6C 124.34(4)
O4C C7C C6C 111.91(4)
C7A N1A C1A 106.84(4)
C7A N1A HN1A 124.5(5)
C1A N1A HN1A 128.5(5)
C7B N1B C1B 106.32(4)
C7B N1B HN1B 130.7(5)
C1B N1B HN1B 122.9(5)
C7A N2A C6A 108.14(4)
C7A N2A HN2A 124.2(3)
C6A N2A HN2A 127.5(3)
C7B N2B C6B 107.02(4)
C7B N2B HN2B 129.8(3)
C6B N2B HN2B 122.5(3)
C7C O4C H4C 111.5(3)

loop_
_geom_bond_atom_site_label_1
_geom_bond_atom_site_label_2
_geom_bond_distance
C1A N1A 1.3848(6)
C1A C2A 1.3882(6)
C1A C6A 1.3912(6)
C1B N1B 1.3826(5)
C1B C2B 1.3848(6)
C1B C6B 1.3845(6)
C1C O1C 1.2128(6)
C1C O2C 1.2539(5)
C1C C2C 1.5020(6)
C2A C3A 1.3747(7)
C2A H2A 0.956(4)
C2B C3B 1.3679(7)
C2B H2B 0.947(4)
C2C C3C 1.5029(6)
C2C H21C 0.997(5)
C2C H22C 0.968(5)
C3A C4A 1.3914(8)
C3A H3A 0.945(5)
C3B C4B 1.3888(8)
C3B H3B 0.924(5)
C3C C4C 1.5046(6)
C3C H31C 0.927(5)
C3C H32C 1.039(5)
C4A C5A 1.3651(8)
C4A H4A 0.964(5)
C4B C5B 1.3617(8)
C4B H4B 0.915(5)
C4C C5C 1.5039(6)
C4C H41C 0.982(5)
C4C H42C 0.998(6)
C5A C6A 1.3903(7)
C5A H5A 0.980(5)
C5B C6B 1.3765(6)
C5B H5B 0.946(4)
C5C C6C 1.4998(7)
C5C H51C 0.978(5)
C5C H52C 0.967(5)
C6A N2A 1.3779(6)
C6B N2B 1.3706(6)
C6C C7C 1.4880(6)
C6C H61C 0.922(6)
C6C H62C 1.002(5)
C7A N1A 1.3025(6)
C7A N2A 1.3306(6)
C7A H7A 0.992(4)
C7B N1B 1.3045(6)
C7B N2B 1.3254(6)
C7B H7B 0.926(4)
C7C O3C 1.1965(5)
C7C O4C 1.2988(5)
N1A HN1A 0.875(7)
N1B HN1B 0.832(7)
N2A HN2A 0.896(5)
N2B HN2B 0.910(5)
O4C H4C 0.950(5)

loop_
_geom_hbond_atom_site_label_D
_geom_hbond_atom_site_label_H
_geom_hbond_atom_site_label_A
_geom_hbond_distance_DH
_geom_hbond_distance_HA
_geom_hbond_distance_DA
_geom_hbond_angle_DHA
_geom_hbond_site_symmetry_A
N2A HN2A O2C 0.896(5) 1.839(5) 2.7217(5) 168.0(5) .
N2B HN2B O1C 0.910(5) 1.786(5) 2.6603(5) 160.2(5) 2_545
O4C H4C O2C 0.950(5) 1.557(5) 2.5066(5) 177.7(5) 4_776
N1A HN1A N1A 0.875(7) 1.801(7) 2.6701(7) 171.5(7) 3_665
N1B HN1B N1B 0.832(7) 1.889(7) 2.7073(7) 167.7(7) 3_766

loop_
_geom_torsion_atom_site_label_1
_geom_torsion_atom_site_label_2
_geom_torsion_atom_site_label_3
_geom_torsion_atom_site_label_4
_geom_torsion
N1A C1A C2A C3A -179.67(5)
C6A C1A C2A C3A 0.69(7)
N1B C1B C2B C3B -179.01(5)
C6B C1B C2B C3B 0.10(7)
O1C C1C C2C C3C 9.24(7)
O2C C1C C2C C3C -171.47(4)
C1A C2A C3A C4A -0.10(8)
C1B C2B C3B C4B 0.03(8)
C1C C2C C3C C4C 175.25(4)
C2A C3A C4A C5A -0.15(8)
C2B C3B C4B C5B -0.10(9)
C2C C3C C4C C5C -179.97(4)
C3A C4A C5A C6A -0.17(8)
C3B C4B C5B C6B 0.03(8)
C3C C4C C5C C6C 177.01(4)
C4A C5A C6A N2A -179.51(5)
C4A C5A C6A C1A 0.77(7)
N1A C1A C6A N2A -0.57(5)
C2A C1A C6A N2A 179.15(4)
N1A C1A C6A C5A 179.23(4)
C2A C1A C6A C5A -1.05(7)
C4B C5B C6B N2B 179.60(5)
C4B C5B C6B C1B 0.10(7)
N1B C1B C6B N2B -0.48(5)
C2B C1B C6B N2B -179.78(4)
N1B C1B C6B C5B 179.13(4)
C2B C1B C6B C5B -0.17(7)
C4C C5C C6C C7C 174.17(4)
C5C C6C C7C O3C 6.65(7)
C5C C6C C7C O4C -174.13(4)
N2A C7A N1A C1A -0.30(5)
C2A C1A N1A C7A -179.14(5)
C6A C1A N1A C7A 0.54(5)
N2B C7B N1B C1B 0.54(5)
C2B C1B N1B C7B 179.18(5)
C6B C1B N1B C7B -0.02(5)
N1A C7A N2A C6A -0.06(5)
C5A C6A N2A C7A -179.37(5)
C1A C6A N2A C7A 0.39(5)
N1B C7B N2B C6B -0.85(5)
C5B C6B N2B C7B -178.77(5)
C1B C6B N2B C7B 0.79(5)
